data_4330500
loop_
_publ_author_name
'Alison R. Fout'
'Dianne J. Xiao'
'Qinliang Zhao'
'T. David Harris'
'Evan R. King'
'Emily V. Eames'
'Shao-Liang Zheng'
'Theodore A. Betley'

_publ_section_title
;
 Trigonal Mn3 and Co3 Clusters Supported by Weak-Field Ligands: A
 Structural, Spectroscopic, Magnetic, and Computational Investigation into
 the Correlation of Molecular and Electronic Structure
;
_journal_name_full 'Inorganic Chemistry'
_journal_page_first 10290
_journal_page_last 10299
_journal_paper_doi 10.1021/ic301278m
_journal_volume 51
_journal_year 2012
_chemical_formula_sum 'C65 H69 Mn3 N9'
_chemical_formula_weight 1141.11
_chemical_name_systematic
; 
 ? 
;
_space_group_IT_number 14
_symmetry_cell_setting monoclinic
_symmetry_space_group_name_Hall '-P 2ybc'
_symmetry_space_group_name_H-M 'P 1 21/c 1'
_atom_sites_solution_hydrogens geom
_atom_sites_solution_primary direct
_atom_sites_solution_secondary difmap
_audit_creation_method SHELXL-97
_cell_angle_alpha 90.00
_cell_angle_beta 99.332(6)
_cell_angle_gamma 90.00
_cell_formula_units_Z 4
_cell_length_a 20.601(6)
_cell_length_b 11.979(4)
_cell_length_c 27.764(8)
_cell_measurement_reflns_used 5478
_cell_measurement_temperature 100(2)
_cell_measurement_theta_max 23.50
_cell_measurement_theta_min 2.259
_cell_volume 6761(4)
_computing_cell_refinement 'SAINT 7.46A (Bruker-AXS, 2009)'
_computing_data_collection 'APEX2 v2009.3.0 (Bruker-AXS, 2009)'
_computing_data_reduction 'SAINT 7.46A (Bruker-AXS, 2009)'
_computing_molecular_graphics 'Bruker SHELXTL'
_computing_publication_material 'Bruker SHELXTL'
_computing_structure_refinement 'SHELXL-97 (Sheldrick, 2008)'
_computing_structure_solution 'SHELXS-97 (Sheldrick, 2008)'
_diffrn_ambient_temperature 100(2)
_diffrn_measured_fraction_theta_full 0.993
_diffrn_measured_fraction_theta_max 0.993
_diffrn_measurement_device_type 'Bruker d8 goniometer with CCD area detector'
_diffrn_measurement_method 'phi and omega scans'
_diffrn_radiation_monochromator graphite
_diffrn_radiation_source 'fine-focus sealed tube'
_diffrn_radiation_type MoK\a
_diffrn_radiation_wavelength 0.71073
_diffrn_reflns_av_R_equivalents 0.0712
_diffrn_reflns_av_sigmaI/netI 0.0689
_diffrn_reflns_limit_h_max 25
_diffrn_reflns_limit_h_min -24
_diffrn_reflns_limit_k_max 14
_diffrn_reflns_limit_k_min -14
_diffrn_reflns_limit_l_max 33
_diffrn_reflns_limit_l_min -33
_diffrn_reflns_number 60155
_diffrn_reflns_theta_full 25.72
_diffrn_reflns_theta_max 25.72
_diffrn_reflns_theta_min 1.49
_exptl_absorpt_coefficient_mu 0.593
_exptl_absorpt_correction_T_max 0.9376
_exptl_absorpt_correction_T_min 0.9059
_exptl_absorpt_correction_type multi-scan
_exptl_absorpt_process_details 'SADABS (Sheldrick, 2009)'
_exptl_crystal_colour orange
_exptl_crystal_density_diffrn 1.121
_exptl_crystal_description plate
_exptl_crystal_F_000 2388
_exptl_crystal_size_max 0.17
_exptl_crystal_size_mid 0.15
_exptl_crystal_size_min 0.11
_platon_squeeze_details
;
;
_refine_diff_density_max 0.459
_refine_diff_density_min -0.515
_refine_diff_density_rms 0.057
_refine_ls_extinction_method none
_refine_ls_goodness_of_fit_ref 1.074
_refine_ls_hydrogen_treatment riding
_refine_ls_matrix_type full
_refine_ls_number_parameters 876
_refine_ls_number_reflns 12803
_refine_ls_number_restraints 507
_refine_ls_restrained_S_all 1.069
_refine_ls_R_factor_all 0.0919
_refine_ls_R_factor_gt 0.0507
_refine_ls_shift/su_max 0.001
_refine_ls_shift/su_mean 0.000
_refine_ls_structure_factor_coef Fsqd
_refine_ls_weighting_details 'calc w=1/[\s^2^(Fo^2^)+(0.0457P)^2^+0.0000P] where P=(Fo^2^+2Fc^2^)/3'
_refine_ls_weighting_scheme calc
_refine_ls_wR_factor_gt 0.1057
_refine_ls_wR_factor_ref 0.1141
_reflns_number_gt 7797
_reflns_number_total 12803
_reflns_threshold_expression >2sigma(I)
_cod_data_source_file ic301278m_si_003_03.cif
_cod_data_source_block LMesMn3Py3
_cod_original_cell_volume 6761(3)
_cod_database_code 4330500

loop_
_symmetry_equiv_pos_as_xyz
'x, y, z'
'-x, y+1/2, -z+1/2'
'-x, -y, -z'
'x, -y-1/2, z-1/2'

loop_
_atom_site_label
_atom_site_type_symbol
_atom_site_fract_x
_atom_site_fract_y
_atom_site_fract_z
_atom_site_U_iso_or_equiv
_atom_site_adp_type
_atom_site_occupancy
_atom_site_symmetry_multiplicity
_atom_site_calc_flag
_atom_site_refinement_flags
_atom_site_disorder_assembly
_atom_site_disorder_group
Mn1 Mn 0.69450(2) 0.29287(4) 0.699747(16) 0.02869(12) Uani 1 1 d . A .
Mn2 Mn 0.81334(2) 0.29412(4) 0.641996(17) 0.03260(12) Uani 1 1 d . A .
Mn3 Mn 0.66805(2) 0.29662(4) 0.586447(16) 0.03023(12) Uani 1 1 d D . .
N1 N 0.63926(11) 0.19659(19) 0.64317(9) 0.0305(6) Uani 1 1 d . A .
N2 N 0.78157(11) 0.1963(2) 0.69736(9) 0.0346(6) Uani 1 1 d D . .
N3 N 0.75421(12) 0.1996(2) 0.58589(9) 0.0357(6) Uani 1 1 d . A .
N4 N 0.61426(11) 0.39838(19) 0.67631(9) 0.0313(6) Uani 1 1 d . . .
N5 N 0.83886(12) 0.3975(2) 0.70246(9) 0.0380(6) Uani 1 1 d D . .
N6 N 0.72228(12) 0.4023(2) 0.54891(9) 0.0346(6) Uani 1 1 d D B .
N7 N 0.67044(12) 0.2220(2) 0.76838(9) 0.0326(6) Uani 1 1 d . . .
N9 N 0.90907(13) 0.2206(2) 0.63268(10) 0.0416(7) Uani 1 1 d . . .
C1 C 0.72491(19) -0.0861(3) 0.64064(16) 0.0637(11) Uani 1 1 d . A .
H1A H 0.7122 -0.1141 0.6709 0.096 Uiso 1 1 calc R . .
H1B H 0.7689 -0.1136 0.6378 0.096 Uiso 1 1 calc R . .
H1C H 0.6933 -0.1124 0.6127 0.096 Uiso 1 1 calc R . .
C2 C 0.72537(16) 0.0440(2) 0.64135(13) 0.0419(8) Uani 1 1 d . . .
C3 C 0.65201(15) 0.0777(2) 0.63440(13) 0.0393(8) Uani 1 1 d . A .
H3A H 0.6316 0.0588 0.6006 0.047 Uiso 1 1 calc R . .
H3B H 0.6300 0.0321 0.6568 0.047 Uiso 1 1 calc R . .
C4 C 0.76319(15) 0.0773(3) 0.69116(13) 0.0417(8) Uani 1 1 d . A .
H4A H 0.7362 0.0573 0.7163 0.050 Uiso 1 1 calc R . .
H4B H 0.8039 0.0321 0.6976 0.050 Uiso 1 1 calc R . .
C5 C 0.75909(16) 0.0796(3) 0.59896(13) 0.0445(9) Uani 1 1 d . A .
H5A H 0.8063 0.0598 0.6070 0.053 Uiso 1 1 calc R . .
H5B H 0.7401 0.0357 0.5698 0.053 Uiso 1 1 calc R . .
C6 C 0.57175(14) 0.2230(2) 0.64247(10) 0.0286(7) Uani 1 1 d . . .
C7 C 0.51934(15) 0.1507(3) 0.62879(11) 0.0368(8) Uani 1 1 d . A .
H7 H 0.5280 0.0756 0.6208 0.044 Uiso 1 1 calc R . .
C8 C 0.45390(15) 0.1855(3) 0.62653(11) 0.0405(8) Uani 1 1 d . . .
H8 H 0.4185 0.1350 0.6172 0.049 Uiso 1 1 calc R A .
C9 C 0.44211(14) 0.2950(3) 0.63816(11) 0.0422(8) Uani 1 1 d . A .
H9 H 0.3981 0.3209 0.6357 0.051 Uiso 1 1 calc R . .
C10 C 0.49385(14) 0.3673(3) 0.65339(11) 0.0337(7) Uani 1 1 d . . .
H10 H 0.4843 0.4421 0.6612 0.040 Uiso 1 1 calc R A .
C11 C 0.55971(14) 0.3341(2) 0.65763(10) 0.0292(7) Uani 1 1 d . A .
C12 C 0.60037(13) 0.5126(2) 0.68734(12) 0.0319(7) Uani 1 1 d . A .
C13 C 0.59220(16) 0.5925(3) 0.64981(12) 0.0428(8) Uani 1 1 d . . .
C14 C 0.58365(15) 0.7048(3) 0.66119(12) 0.0436(6) Uani 1 1 d . A .
H14 H 0.5787 0.7582 0.6356 0.052 Uiso 1 1 calc R . .
C15 C 0.58218(16) 0.7410(3) 0.70860(13) 0.0436(6) Uani 1 1 d . . .
C16 C 0.58640(14) 0.6603(3) 0.74424(12) 0.0357(8) Uani 1 1 d . A .
H16 H 0.5831 0.6822 0.7766 0.043 Uiso 1 1 calc R . .
C17 C 0.59542(14) 0.5474(2) 0.73452(11) 0.0333(7) Uani 1 1 d . . .
C18 C 0.5925(2) 0.5573(3) 0.59793(13) 0.0576(7) Uani 1 1 d . A .
H18A H 0.5836 0.6222 0.5764 0.086 Uiso 1 1 calc R . .
H18B H 0.5584 0.5008 0.5886 0.086 Uiso 1 1 calc R . .
H18C H 0.6356 0.5260 0.5949 0.086 Uiso 1 1 calc R . .
C19 C 0.57370(19) 0.8627(3) 0.72027(14) 0.0580(11) Uani 1 1 d . A .
H19A H 0.6169 0.8989 0.7268 0.087 Uiso 1 1 calc R . .
H19B H 0.5521 0.8690 0.7491 0.087 Uiso 1 1 calc R . .
H19C H 0.5466 0.8993 0.6924 0.087 Uiso 1 1 calc R . .
C20 C 0.6006(2) 0.4654(3) 0.77623(13) 0.0576(7) Uani 1 1 d . A .
H20A H 0.5820 0.4987 0.8032 0.086 Uiso 1 1 calc R . .
H20B H 0.6470 0.4470 0.7874 0.086 Uiso 1 1 calc R . .
H20C H 0.5763 0.3973 0.7652 0.086 Uiso 1 1 calc R . .
C21 C 0.8231(4) 0.2174(8) 0.7406(2) 0.0338(14) Uani 0.60(3) 1 d PGDU A 1
C22 C 0.8353(4) 0.1402(7) 0.7783(3) 0.0358(14) Uani 0.60(3) 1 d PGU A 1
H22 H 0.8181 0.0667 0.7739 0.043 Uiso 0.60(3) 1 calc PR A 1
C23 C 0.8727(3) 0.1706(9) 0.8226(3) 0.0377(15) Uani 0.60(3) 1 d PGU A 1
H23 H 0.8810 0.1179 0.8485 0.045 Uiso 0.60(3) 1 calc PR A 1
C24 C 0.8979(3) 0.2782(11) 0.82917(18) 0.0388(15) Uani 0.60(3) 1 d PGU A 1
H24 H 0.9234 0.2990 0.8594 0.047 Uiso 0.60(3) 1 calc PR A 1
C25 C 0.8857(4) 0.3554(8) 0.7914(3) 0.0379(15) Uani 0.60(3) 1 d PGU A 1
H25 H 0.9029 0.4289 0.7958 0.046 Uiso 0.60(3) 1 calc PR A 1
C26 C 0.8482(4) 0.3249(7) 0.7471(3) 0.0357(14) Uani 0.60(3) 1 d PGDU A 1
C21B C 0.8276(7) 0.2321(16) 0.7437(3) 0.043(3) Uani 0.40(3) 1 d PGDU A 2
C22B C 0.8426(6) 0.1670(16) 0.7855(4) 0.043(3) Uani 0.40(3) 1 d PGU A 2
H22A H 0.8299 0.0907 0.7848 0.052 Uiso 0.40(3) 1 calc PR A 2
C23B C 0.8763(5) 0.2135(19) 0.8282(3) 0.044(3) Uani 0.40(3) 1 d PGU A 2
H23A H 0.8865 0.1689 0.8568 0.052 Uiso 0.40(3) 1 calc PR A 2
C24B C 0.8949(5) 0.325(2) 0.8292(3) 0.045(3) Uani 0.40(3) 1 d PGU A 2
H24A H 0.9179 0.3569 0.8584 0.054 Uiso 0.40(3) 1 calc PR A 2
C25B C 0.8798(6) 0.3902(17) 0.7875(4) 0.045(3) Uani 0.40(3) 1 d PGU A 2
H25A H 0.8926 0.4665 0.7881 0.054 Uiso 0.40(3) 1 calc PR A 2
C26B C 0.8462(7) 0.3438(16) 0.7447(3) 0.043(3) Uani 0.40(3) 1 d PGDU A 2
C27 C 0.8641(4) 0.5089(4) 0.7099(4) 0.0401(15) Uani 0.50(2) 1 d PGDU A 1
C28 C 0.9217(4) 0.5449(6) 0.6948(4) 0.0402(15) Uani 0.50(2) 1 d PGDU A 1
C29 C 0.9389(4) 0.6571(7) 0.6982(4) 0.0416(15) Uani 0.50(2) 1 d PGU A 1
H29 H 0.9782 0.6817 0.6879 0.050 Uiso 0.50(2) 1 calc PR A 1
C30 C 0.8985(3) 0.7334(5) 0.7169(4) 0.0427(15) Uani 0.50(2) 1 d PGDU A 1
C31 C 0.8410(3) 0.6974(5) 0.7320(4) 0.0420(15) Uani 0.50(2) 1 d PGDU A 1
H31 H 0.8134 0.7495 0.7447 0.050 Uiso 0.50(2) 1 calc PR A 1
C32 C 0.8237(3) 0.5851(6) 0.7286(4) 0.0413(15) Uani 0.50(2) 1 d PGU A 1
C27B C 0.8600(4) 0.5177(5) 0.7055(4) 0.0411(15) Uani 0.50(2) 1 d PGDU A 2
C28B C 0.9230(4) 0.5420(6) 0.6966(5) 0.0408(15) Uani 0.50(2) 1 d PGDU A 2
C29B C 0.9442(3) 0.6522(7) 0.6967(4) 0.0428(15) Uani 0.50(2) 1 d PGU A 2
H29A H 0.9872 0.6688 0.6906 0.051 Uiso 0.50(2) 1 calc PR A 2
C30B C 0.9024(3) 0.7381(5) 0.7057(3) 0.0434(15) Uani 0.50(2) 1 d PGDU A 2
C31B C 0.8394(3) 0.7138(6) 0.7146(4) 0.0437(15) Uani 0.50(2) 1 d PGDU A 2
H31A H 0.8109 0.7725 0.7208 0.052 Uiso 0.50(2) 1 calc PR A 2
C32B C 0.8182(3) 0.6036(7) 0.7145(4) 0.0430(15) Uani 0.50(2) 1 d PGU A 2
C33 C 0.9734(5) 0.4584(10) 0.6867(5) 0.042(2) Uani 0.50(2) 1 d PDU A 1
H33A H 1.0174 0.4908 0.6957 0.063 Uiso 0.50(2) 1 calc PR A 1
H33B H 0.9666 0.4363 0.6523 0.063 Uiso 0.50(2) 1 calc PR A 1
H33C H 0.9693 0.3927 0.7071 0.063 Uiso 0.50(2) 1 calc PR A 1
C33B C 0.9635(6) 0.4576(10) 0.6725(4) 0.0406(19) Uani 0.50(2) 1 d PDU A 2
H33D H 1.0078 0.4872 0.6725 0.061 Uiso 0.50(2) 1 calc PR A 2
H33E H 0.9422 0.4443 0.6387 0.061 Uiso 0.50(2) 1 calc PR A 2
H33F H 0.9663 0.3872 0.6907 0.061 Uiso 0.50(2) 1 calc PR A 2
C34 C 0.9191(6) 0.8560(8) 0.7201(5) 0.045(2) Uani 0.50(2) 1 d PDU A 1
H34A H 0.9048 0.8903 0.7487 0.068 Uiso 0.50(2) 1 calc PR A 1
H34B H 0.8986 0.8952 0.6905 0.068 Uiso 0.50(2) 1 calc PR A 1
H34C H 0.9671 0.8613 0.7232 0.068 Uiso 0.50(2) 1 calc PR A 1
C34B C 0.9210(6) 0.8636(8) 0.7020(5) 0.047(2) Uani 0.50(2) 1 d PDU A 2
H34D H 0.8993 0.9076 0.7245 0.070 Uiso 0.50(2) 1 calc PR A 2
H34E H 0.9067 0.8900 0.6685 0.070 Uiso 0.50(2) 1 calc PR A 2
H34F H 0.9688 0.8721 0.7105 0.070 Uiso 0.50(2) 1 calc PR A 2
C35 C 0.7611(4) 0.5491(8) 0.7463(6) 0.047(2) Uani 0.50(2) 1 d PDU A 1
H35A H 0.7323 0.5107 0.7199 0.071 Uiso 0.50(2) 1 calc PR A 1
H35B H 0.7384 0.6150 0.7563 0.071 Uiso 0.50(2) 1 calc PR A 1
H35C H 0.7720 0.4985 0.7741 0.071 Uiso 0.50(2) 1 calc PR A 1
C35B C 0.7495(4) 0.5753(9) 0.7230(5) 0.045(2) Uani 0.50(2) 1 d PDU A 2
H35D H 0.7255 0.5382 0.6940 0.068 Uiso 0.50(2) 1 calc PR A 2
H35E H 0.7265 0.6439 0.7294 0.068 Uiso 0.50(2) 1 calc PR A 2
H35F H 0.7520 0.5252 0.7512 0.068 Uiso 0.50(2) 1 calc PR A 2
C36 C 0.77768(15) 0.2266(3) 0.54207(12) 0.0426(9) Uani 1 1 d . . .
C37 C 0.81163(18) 0.1536(3) 0.51556(14) 0.0585(10) Uani 1 1 d . C .
H37 H 0.8194 0.0788 0.5264 0.070 Uiso 1 1 calc R . .
C38 C 0.8342(2) 0.1900(4) 0.47318(15) 0.0754(13) Uani 1 1 d . . .
H38 H 0.8566 0.1399 0.4550 0.090 Uiso 1 1 calc R C .
C39 C 0.82370(19) 0.2985(4) 0.45822(14) 0.0737(13) Uani 1 1 d . C .
H39 H 0.8410 0.3245 0.4306 0.088 Uiso 1 1 calc R . .
C40 C 0.78804(17) 0.3708(3) 0.48308(13) 0.0549(10) Uani 1 1 d . . .
H40 H 0.7809 0.4454 0.4718 0.066 Uiso 1 1 calc R C .
C41 C 0.76258(15) 0.3364(3) 0.52398(12) 0.0416(8) Uani 1 1 d . B .
C42 C 0.7133(5) 0.5207(5) 0.5355(4) 0.0396(16) Uani 0.456(15) 1 d PGDU B 1
C43 C 0.6646(5) 0.5486(7) 0.4967(4) 0.0391(15) Uani 0.456(15) 1 d PGDU B 1
C44 C 0.6551(4) 0.6594(8) 0.4825(4) 0.0426(15) Uani 0.456(15) 1 d PGU B 1
H44 H 0.6217 0.6785 0.4559 0.051 Uiso 0.456(15) 1 calc PR B 1
C45 C 0.6943(4) 0.7424(5) 0.5072(3) 0.0450(16) Uani 0.456(15) 1 d PGDU B 1
C46 C 0.7430(4) 0.7146(6) 0.5460(3) 0.0452(16) Uani 0.456(15) 1 d PGU B 1
H46 H 0.7699 0.7713 0.5629 0.054 Uiso 0.456(15) 1 calc PR B 1
C47 C 0.7525(4) 0.6037(6) 0.5602(3) 0.0436(16) Uani 0.456(15) 1 d PGDU B 1
C42D C 0.7162(4) 0.5142(4) 0.5304(3) 0.0354(13) Uani 0.544(15) 1 d PGDU B 2
C43D C 0.6631(4) 0.5510(6) 0.4968(3) 0.0354(13) Uani 0.544(15) 1 d PGDU B 2
C44D C 0.6599(3) 0.6617(6) 0.4817(3) 0.0374(13) Uani 0.544(15) 1 d PGU B 2
H44A H 0.6236 0.6869 0.4587 0.045 Uiso 0.544(15) 1 calc PR B 2
C45D C 0.7097(4) 0.7357(4) 0.5002(2) 0.0391(13) Uani 0.544(15) 1 d PGDU B 2
C46D C 0.7627(3) 0.6989(5) 0.5339(2) 0.0396(13) Uani 0.544(15) 1 d PGU B 2
H46A H 0.7968 0.7495 0.5466 0.047 Uiso 0.544(15) 1 calc PR B 2
C47D C 0.7660(3) 0.5882(5) 0.5490(2) 0.0395(13) Uani 0.544(15) 1 d PGDU B 2
C48 C 0.6060(5) 0.4703(11) 0.4780(5) 0.035(2) Uani 0.456(15) 1 d PDU B 1
H48A H 0.5778 0.4631 0.5031 0.053 Uiso 0.456(15) 1 calc PR B 1
H48B H 0.6227 0.3965 0.4708 0.053 Uiso 0.456(15) 1 calc PR B 1
H48C H 0.5804 0.5016 0.4482 0.053 Uiso 0.456(15) 1 calc PR B 1
C48D C 0.6192(5) 0.4643(9) 0.4687(4) 0.044(2) Uani 0.544(15) 1 d PDU B 2
H48D H 0.5851 0.4420 0.4876 0.066 Uiso 0.544(15) 1 calc PR B 2
H48E H 0.6455 0.3989 0.4630 0.066 Uiso 0.544(15) 1 calc PR B 2
H48F H 0.5985 0.4956 0.4374 0.066 Uiso 0.544(15) 1 calc PR B 2
C49 C 0.6843(6) 0.8680(8) 0.4950(5) 0.052(2) Uani 0.456(15) 1 d PDU B 1
H49A H 0.6581 0.8762 0.4624 0.078 Uiso 0.456(15) 1 calc PR B 1
H49B H 0.7273 0.9037 0.4956 0.078 Uiso 0.456(15) 1 calc PR B 1
H49C H 0.6614 0.9035 0.5192 0.078 Uiso 0.456(15) 1 calc PR B 1
C49D C 0.7055(4) 0.8565(6) 0.4795(3) 0.0423(17) Uani 0.544(15) 1 d PDU B 2
H49D H 0.7249 0.8588 0.4496 0.063 Uiso 0.544(15) 1 calc PR B 2
H49E H 0.7296 0.9073 0.5037 0.063 Uiso 0.544(15) 1 calc PR B 2
H49F H 0.6593 0.8796 0.4722 0.063 Uiso 0.544(15) 1 calc PR B 2
C50 C 0.8040(5) 0.5735(9) 0.6028(5) 0.052(2) Uani 0.456(15) 1 d PDU B 1
H50A H 0.7837 0.5677 0.6323 0.077 Uiso 0.456(15) 1 calc PR B 1
H50B H 0.8381 0.6313 0.6075 0.077 Uiso 0.456(15) 1 calc PR B 1
H50C H 0.8238 0.5017 0.5965 0.077 Uiso 0.456(15) 1 calc PR B 1
C50D C 0.8260(5) 0.5501(7) 0.5839(4) 0.051(2) Uani 0.544(15) 1 d PDU B 2
H50D H 0.8121 0.5161 0.6128 0.077 Uiso 0.544(15) 1 calc PR B 2
H50E H 0.8544 0.6144 0.5940 0.077 Uiso 0.544(15) 1 calc PR B 2
H50F H 0.8503 0.4951 0.5678 0.077 Uiso 0.544(15) 1 calc PR B 2
C51 C 0.70346(15) 0.2432(3) 0.81308(12) 0.0422(8) Uani 1 1 d . A .
H51 H 0.7453 0.2781 0.8159 0.051 Uiso 1 1 calc R . .
C52 C 0.67938(18) 0.2165(3) 0.85494(13) 0.0582(10) Uani 1 1 d . . .
H52 H 0.7041 0.2321 0.8861 0.070 Uiso 1 1 calc R A .
C53 C 0.61817(19) 0.1662(3) 0.85060(14) 0.0611(11) Uani 1 1 d . A .
H53 H 0.5999 0.1486 0.8790 0.073 Uiso 1 1 calc R . .
C54 C 0.58408(17) 0.1417(3) 0.80527(13) 0.0478(9) Uani 1 1 d . . .
H54 H 0.5424 0.1059 0.8016 0.057 Uiso 1 1 calc R A .
C55 C 0.61169(15) 0.1704(2) 0.76533(12) 0.0352(8) Uani 1 1 d . A .
H55 H 0.5883 0.1530 0.7339 0.042 Uiso 1 1 calc R . .
C56 C 0.94285(16) 0.1659(3) 0.67119(14) 0.0456(9) Uani 1 1 d . A .
H56 H 0.9214 0.1502 0.6982 0.055 Uiso 1 1 calc R . .
C57 C 1.00712(18) 0.1319(3) 0.67309(16) 0.0606(11) Uani 1 1 d . . .
H57 H 1.0293 0.0931 0.7008 0.073 Uiso 1 1 calc R A .
C58 C 1.0386(2) 0.1551(4) 0.63415(18) 0.0739(13) Uani 1 1 d . A .
H58 H 1.0830 0.1331 0.6345 0.089 Uiso 1 1 calc R . .
C59 C 1.0048(2) 0.2104(4) 0.59505(18) 0.0738(13) Uani 1 1 d . . .
H59 H 1.0260 0.2277 0.5680 0.089 Uiso 1 1 calc R A .
C60 C 0.93980(17) 0.2416(3) 0.59420(14) 0.0522(10) Uani 1 1 d . A .
H60 H 0.9166 0.2783 0.5662 0.063 Uiso 1 1 calc R . .
N8 N 0.5925(4) 0.2261(6) 0.5267(3) 0.0353(14) Uani 0.56(2) 1 d PGDU C 1
C61 C 0.5257(4) 0.2468(6) 0.5244(2) 0.0371(14) Uani 0.56(2) 1 d PGU C 1
H61 H 0.5111 0.2969 0.5469 0.044 Uiso 0.56(2) 1 calc PR C 1
C62 C 0.4802(3) 0.1943(5) 0.4892(3) 0.0383(14) Uani 0.56(2) 1 d PGU C 1
H62 H 0.4346 0.2085 0.4876 0.046 Uiso 0.56(2) 1 calc PR C 1
C63 C 0.5016(3) 0.1210(5) 0.4562(3) 0.0387(15) Uani 0.56(2) 1 d PGU C 1
H63 H 0.4706 0.0851 0.4321 0.046 Uiso 0.56(2) 1 calc PR C 1
C64 C 0.5684(4) 0.1003(6) 0.4585(2) 0.0379(15) Uani 0.56(2) 1 d PGU C 1
H64 H 0.5831 0.0502 0.4360 0.045 Uiso 0.56(2) 1 calc PR C 1
C65 C 0.6139(3) 0.1528(6) 0.4937(3) 0.0363(15) Uani 0.56(2) 1 d PGU C 1
H65 H 0.6595 0.1386 0.4953 0.044 Uiso 0.56(2) 1 calc PR C 1
N8B N 0.5974(6) 0.2202(9) 0.5269(3) 0.0440(19) Uani 0.44(2) 1 d PGDU C 2
C61B C 0.5297(6) 0.2373(9) 0.5194(3) 0.043(2) Uani 0.44(2) 1 d PGU C 2
H61A H 0.5099 0.2756 0.5432 0.052 Uiso 0.44(2) 1 calc PR C 2
C62B C 0.4912(5) 0.1984(7) 0.4769(4) 0.046(2) Uani 0.44(2) 1 d PGU C 2
H62A H 0.4450 0.2101 0.4718 0.055 Uiso 0.44(2) 1 calc PR C 2
C63B C 0.5203(6) 0.1424(8) 0.4421(4) 0.047(2) Uani 0.44(2) 1 d PGU C 2
H63A H 0.4939 0.1158 0.4131 0.056 Uiso 0.44(2) 1 calc PR C 2
C64B C 0.5879(6) 0.1253(8) 0.4497(4) 0.047(2) Uani 0.44(2) 1 d PGU C 2
H64A H 0.6078 0.0870 0.4259 0.056 Uiso 0.44(2) 1 calc PR C 2
C65B C 0.6264(5) 0.1642(8) 0.4921(4) 0.0463(19) Uani 0.44(2) 1 d PGU C 2
H65A H 0.6727 0.1526 0.4973 0.056 Uiso 0.44(2) 1 calc PR C 2

loop_
_atom_site_aniso_label
_atom_site_aniso_U_11
_atom_site_aniso_U_22
_atom_site_aniso_U_33
_atom_site_aniso_U_23
_atom_site_aniso_U_13
_atom_site_aniso_U_12
Mn1 0.0246(2) 0.0317(2) 0.0308(3) 0.0044(2) 0.00751(19) 0.0032(2)
Mn2 0.0307(2) 0.0353(3) 0.0344(3) 0.0029(2) 0.0131(2) 0.0021(2)
Mn3 0.0291(2) 0.0324(2) 0.0308(3) 0.0007(2) 0.0098(2) 0.0009(2)
N1 0.0295(13) 0.0289(13) 0.0342(15) -0.0001(12) 0.0086(11) 0.0015(11)
N2 0.0288(13) 0.0370(15) 0.0397(16) 0.0100(13) 0.0107(12) 0.0056(12)
N3 0.0391(14) 0.0337(14) 0.0373(16) -0.0025(13) 0.0155(12) 0.0042(12)
N4 0.0255(13) 0.0268(13) 0.0413(16) 0.0015(12) 0.0048(12) 0.0004(11)
N5 0.0317(14) 0.0464(16) 0.0371(16) -0.0051(13) 0.0088(13) -0.0034(12)
N6 0.0335(14) 0.0418(15) 0.0319(15) 0.0029(12) 0.0150(12) 0.0033(12)
N7 0.0292(13) 0.0353(15) 0.0341(16) 0.0080(12) 0.0079(12) 0.0083(12)
N9 0.0373(15) 0.0403(16) 0.0513(18) -0.0023(14) 0.0193(14) 0.0014(13)
C1 0.072(3) 0.0280(19) 0.098(3) 0.007(2) 0.034(2) 0.0093(18)
C2 0.046(2) 0.0282(17) 0.056(2) 0.0047(16) 0.0202(19) 0.0068(15)
C3 0.0401(18) 0.0267(17) 0.053(2) 0.0017(15) 0.0148(17) -0.0015(14)
C4 0.0378(19) 0.0374(19) 0.054(2) 0.0180(17) 0.0207(17) 0.0127(15)
C5 0.046(2) 0.0321(18) 0.059(2) -0.0046(17) 0.0199(18) 0.0073(15)
C6 0.0297(16) 0.0313(18) 0.0250(17) 0.0046(14) 0.0050(13) -0.0004(13)
C7 0.0359(18) 0.0383(18) 0.037(2) 0.0014(15) 0.0089(16) -0.0071(15)
C8 0.0349(18) 0.051(2) 0.036(2) -0.0008(16) 0.0053(15) -0.0117(16)
C9 0.0238(16) 0.069(2) 0.0346(19) -0.0004(19) 0.0063(14) -0.0008(18)
C10 0.0302(17) 0.0413(19) 0.0301(18) 0.0017(15) 0.0068(14) 0.0019(14)
C11 0.0299(16) 0.0352(16) 0.0240(17) 0.0055(13) 0.0093(14) -0.0009(13)
C12 0.0207(15) 0.0298(16) 0.045(2) 0.0048(15) 0.0057(14) 0.0048(13)
C13 0.048(2) 0.0392(19) 0.046(2) 0.0058(17) 0.0232(17) 0.0090(16)
C14 0.0501(14) 0.0342(13) 0.0523(16) 0.0112(13) 0.0260(13) 0.0077(11)
C15 0.0501(14) 0.0342(13) 0.0523(16) 0.0112(13) 0.0260(13) 0.0077(11)
C16 0.0330(17) 0.0377(18) 0.038(2) -0.0024(16) 0.0118(15) 0.0019(14)
C17 0.0284(17) 0.0361(18) 0.037(2) 0.0026(15) 0.0090(15) 0.0023(14)
C18 0.087(2) 0.0436(15) 0.0478(16) 0.0099(13) 0.0286(15) 0.0157(14)
C19 0.078(3) 0.035(2) 0.071(3) 0.0005(19) 0.041(2) 0.0087(19)
C20 0.087(2) 0.0436(15) 0.0478(16) 0.0099(13) 0.0286(15) 0.0157(14)
C21 0.021(2) 0.045(3) 0.037(3) 0.0015(18) 0.0090(19) 0.0055(18)
C22 0.025(2) 0.047(3) 0.037(3) 0.0020(18) 0.0079(19) 0.0058(18)
C23 0.029(2) 0.047(3) 0.037(3) 0.0043(19) 0.0067(18) 0.0061(19)
C24 0.029(2) 0.048(3) 0.038(2) 0.0046(19) 0.0024(18) 0.0033(19)
C25 0.027(2) 0.048(3) 0.038(3) 0.0039(18) 0.0042(18) 0.0038(19)
C26 0.023(2) 0.047(3) 0.037(3) 0.0013(18) 0.0069(19) 0.0071(18)
C21B 0.035(3) 0.068(6) 0.028(3) 0.009(3) 0.008(3) 0.001(3)
C22B 0.034(3) 0.069(7) 0.028(3) 0.010(3) 0.008(3) -0.002(3)
C23B 0.034(3) 0.070(7) 0.028(3) 0.011(3) 0.007(3) -0.002(3)
C24B 0.036(3) 0.070(7) 0.030(3) 0.009(3) 0.006(3) 0.000(3)
C25B 0.036(3) 0.069(7) 0.030(3) 0.009(3) 0.008(3) 0.000(3)
C26B 0.034(3) 0.068(6) 0.028(3) 0.010(3) 0.009(3) -0.001(3)
C27 0.028(2) 0.040(2) 0.052(3) -0.002(2) 0.003(2) 0.007(2)
C28 0.027(2) 0.040(2) 0.053(3) -0.001(2) 0.004(2) 0.006(2)
C29 0.028(2) 0.042(2) 0.055(3) -0.002(2) 0.004(2) 0.006(2)
C30 0.031(2) 0.041(2) 0.054(3) -0.005(2) 0.002(2) 0.0058(19)
C31 0.030(2) 0.041(2) 0.053(3) -0.005(2) 0.003(2) 0.0074(19)
C32 0.029(2) 0.041(2) 0.053(3) -0.005(2) 0.003(2) 0.0061(19)
C27B 0.028(2) 0.054(3) 0.041(3) -0.010(2) 0.006(2) -0.005(2)
C28B 0.027(2) 0.053(3) 0.042(3) -0.008(2) 0.007(2) -0.005(2)
C29B 0.028(2) 0.054(3) 0.046(3) -0.009(2) 0.007(2) -0.006(2)
C30B 0.030(2) 0.054(3) 0.046(3) -0.012(2) 0.006(2) -0.007(2)
C31B 0.030(2) 0.055(3) 0.046(3) -0.013(2) 0.008(2) -0.005(2)
C32B 0.029(2) 0.055(3) 0.045(3) -0.012(2) 0.006(2) -0.005(2)
C33 0.026(3) 0.043(3) 0.057(4) -0.002(4) 0.005(3) 0.003(3)
C33B 0.029(3) 0.051(3) 0.042(4) -0.005(3) 0.009(3) -0.006(3)
C34 0.037(3) 0.044(3) 0.053(4) -0.002(3) -0.001(4) 0.004(3)
C34B 0.033(3) 0.057(3) 0.051(4) -0.016(3) 0.008(4) -0.006(3)
C35 0.033(3) 0.047(3) 0.063(5) -0.011(3) 0.009(3) 0.003(3)
C35B 0.032(3) 0.058(4) 0.049(4) -0.012(3) 0.011(3) -0.004(3)
C36 0.0360(18) 0.053(2) 0.042(2) -0.0042(17) 0.0144(16) 0.0091(16)
C37 0.059(2) 0.063(2) 0.060(3) -0.005(2) 0.030(2) 0.019(2)
C38 0.075(3) 0.109(4) 0.053(3) -0.002(3) 0.040(2) 0.027(3)
C39 0.062(3) 0.119(4) 0.048(3) 0.020(3) 0.035(2) 0.027(3)
C40 0.048(2) 0.077(3) 0.046(2) 0.017(2) 0.0253(19) 0.016(2)
C41 0.0327(18) 0.060(2) 0.035(2) 0.0044(17) 0.0121(16) 0.0064(16)
C42 0.038(3) 0.041(3) 0.040(3) 0.007(2) 0.008(2) 0.002(2)
C43 0.039(3) 0.040(3) 0.038(3) 0.003(2) 0.007(2) 0.006(2)
C44 0.043(3) 0.041(3) 0.042(3) 0.005(2) 0.003(2) 0.006(2)
C45 0.045(3) 0.041(2) 0.047(3) 0.006(2) 0.001(2) 0.003(2)
C46 0.043(3) 0.043(2) 0.047(3) 0.006(2) 0.001(2) 0.001(2)
C47 0.042(3) 0.042(2) 0.045(3) 0.008(2) 0.003(2) 0.001(2)
C42D 0.043(2) 0.040(2) 0.026(2) 0.0004(19) 0.0134(19) -0.0029(19)
C43D 0.044(2) 0.040(2) 0.024(2) -0.0027(19) 0.0120(19) 0.0013(19)
C44D 0.045(2) 0.042(2) 0.026(2) -0.0016(19) 0.0097(19) 0.0008(19)
C45D 0.047(2) 0.042(2) 0.030(2) 0.0001(18) 0.0112(19) -0.0028(18)
C46D 0.047(2) 0.043(2) 0.030(2) 0.0010(18) 0.0099(19) -0.0059(19)
C47D 0.047(2) 0.043(2) 0.030(2) 0.0029(18) 0.0085(18) -0.0052(18)
C48 0.037(3) 0.040(3) 0.031(4) -0.003(3) 0.012(3) 0.009(3)
C48D 0.057(4) 0.043(3) 0.030(4) -0.001(3) 0.003(3) 0.001(3)
C49 0.053(4) 0.045(3) 0.053(4) 0.009(3) -0.006(3) -0.002(3)
C49D 0.049(3) 0.041(3) 0.039(3) -0.004(3) 0.015(3) 0.002(3)
C50 0.047(4) 0.047(4) 0.056(4) 0.011(3) -0.005(3) -0.003(3)
C50D 0.059(3) 0.050(3) 0.040(4) 0.007(3) -0.005(3) -0.013(3)
C51 0.0290(17) 0.056(2) 0.042(2) 0.0052(17) 0.0060(17) 0.0062(15)
C52 0.047(2) 0.091(3) 0.036(2) 0.015(2) 0.0055(18) 0.005(2)
C53 0.054(2) 0.092(3) 0.040(2) 0.028(2) 0.016(2) 0.005(2)
C54 0.046(2) 0.051(2) 0.048(2) 0.0176(18) 0.0130(19) -0.0035(17)
C55 0.0342(18) 0.0360(18) 0.036(2) 0.0079(15) 0.0079(16) 0.0030(14)
C56 0.0369(19) 0.0422(19) 0.060(3) 0.0014(18) 0.0158(18) 0.0044(16)
C57 0.041(2) 0.060(3) 0.081(3) -0.007(2) 0.011(2) 0.0158(19)
C58 0.044(2) 0.089(3) 0.093(4) -0.014(3) 0.025(3) 0.015(2)
C59 0.058(3) 0.087(3) 0.087(3) -0.012(3) 0.045(3) 0.003(3)
C60 0.048(2) 0.057(2) 0.058(3) -0.0037(19) 0.027(2) 0.0012(18)
N8 0.034(2) 0.040(2) 0.032(2) 0.0054(19) 0.0050(19) -0.0026(19)
C61 0.035(2) 0.041(2) 0.034(2) 0.005(2) 0.0042(19) -0.003(2)
C62 0.037(2) 0.044(2) 0.034(2) 0.003(2) 0.0050(19) -0.0022(19)
C63 0.038(2) 0.042(2) 0.035(2) 0.003(2) 0.004(2) -0.003(2)
C64 0.038(2) 0.039(2) 0.036(2) 0.0021(19) 0.005(2) 0.000(2)
C65 0.034(2) 0.039(2) 0.035(2) 0.004(2) 0.0045(19) 0.0004(19)
N8B 0.058(4) 0.033(3) 0.041(3) -0.005(2) 0.009(3) 0.002(3)
C61B 0.057(4) 0.033(3) 0.040(3) -0.007(2) 0.010(3) 0.003(3)
C62B 0.059(4) 0.037(3) 0.042(3) -0.009(2) 0.009(3) 0.003(3)
C63B 0.061(4) 0.037(3) 0.044(3) -0.009(2) 0.010(3) 0.002(3)
C64B 0.061(4) 0.034(3) 0.045(3) -0.008(2) 0.010(3) 0.003(3)
C65B 0.062(4) 0.033(3) 0.045(3) -0.007(2) 0.008(3) 0.003(3)

loop_
_atom_type_symbol
_atom_type_description
_atom_type_scat_dispersion_real
_atom_type_scat_dispersion_imag
_atom_type_scat_source
C C 0.0033 0.0016 'International Tables Vol C Tables 4.2.6.8 and 6.1.1.4'
H H 0.0000 0.0000 'International Tables Vol C Tables 4.2.6.8 and 6.1.1.4'
N N 0.0061 0.0033 'International Tables Vol C Tables 4.2.6.8 and 6.1.1.4'
Mn Mn 0.3368 0.7283 'International Tables Vol C Tables 4.2.6.8 and 6.1.1.4'

loop_
_geom_angle_atom_site_label_1
_geom_angle_atom_site_label_2
_geom_angle_atom_site_label_3
_geom_angle
N4 Mn1 N1 78.29(9)
N4 Mn1 N2 159.40(10)
N1 Mn1 N2 92.00(9)
N4 Mn1 N7 102.86(9)
N1 Mn1 N7 105.09(10)
N2 Mn1 N7 97.17(9)
N4 Mn1 Mn3 71.16(7)
N1 Mn1 Mn3 43.42(6)
N2 Mn1 Mn3 89.24(7)
N7 Mn1 Mn3 148.26(7)
N4 Mn1 Mn2 118.65(7)
N1 Mn1 Mn2 89.63(7)
N2 Mn1 Mn2 42.32(7)
N7 Mn1 Mn2 138.06(6)
Mn3 Mn1 Mn2 60.35(2)
N5 Mn2 N2 79.14(10)
N5 Mn2 N3 160.15(9)
N2 Mn2 N3 91.67(10)
N5 Mn2 N9 102.56(10)
N2 Mn2 N9 104.51(10)
N3 Mn2 N9 96.73(10)
N5 Mn2 Mn1 72.96(7)
N2 Mn2 Mn1 42.95(6)
N3 Mn2 Mn1 88.29(7)
N9 Mn2 Mn1 147.36(8)
N5 Mn2 Mn3 119.10(7)
N2 Mn2 Mn3 88.83(7)
N3 Mn2 Mn3 42.42(6)
N9 Mn2 Mn3 138.04(8)
Mn1 Mn2 Mn3 59.32(2)
N6 Mn3 N3 79.15(10)
N6 Mn3 N1 161.30(9)
N3 Mn3 N1 91.76(9)
N6 Mn3 N8B 102.7(4)
N3 Mn3 N8B 102.6(3)
N1 Mn3 N8B 95.2(4)
N6 Mn3 N8 102.9(3)
N3 Mn3 N8 105.6(2)
N1 Mn3 N8 95.2(3)
N8B Mn3 N8 3.0(5)
N6 Mn3 Mn1 119.79(7)
N3 Mn3 Mn1 89.42(7)
N1 Mn3 Mn1 43.08(6)
N8B Mn3 Mn1 137.4(4)
N8 Mn3 Mn1 136.8(2)
N6 Mn3 Mn2 72.82(7)
N3 Mn3 Mn2 42.81(7)
N1 Mn3 Mn2 89.38(6)
N8B Mn3 Mn2 145.3(3)
N8 Mn3 Mn2 148.3(2)
Mn1 Mn3 Mn2 60.330(16)
C6 N1 C3 114.3(2)
C6 N1 Mn1 107.12(17)
C3 N1 Mn1 123.88(19)
C6 N1 Mn3 104.63(17)
C3 N1 Mn3 109.96(18)
Mn1 N1 Mn3 93.50(9)
C21 N2 C4 112.9(4)
C21 N2 C21B 5.8(10)
C4 N2 C21B 118.7(7)
C21 N2 Mn2 108.0(4)
C4 N2 Mn2 123.5(2)
C21B N2 Mn2 103.5(6)
C21 N2 Mn1 106.1(5)
C4 N2 Mn1 108.92(18)
C21B N2 Mn1 103.3(7)
Mn2 N2 Mn1 94.73(10)
C36 N3 C5 114.4(2)
C36 N3 Mn3 106.45(19)
C5 N3 Mn3 123.55(19)
C36 N3 Mn2 105.72(19)
C5 N3 Mn2 109.1(2)
Mn3 N3 Mn2 94.77(10)
C11 N4 C12 115.4(2)
C11 N4 Mn1 109.27(18)
C12 N4 Mn1 132.81(19)
C26B N5 C27 109.7(9)
C26B N5 C26 6.5(12)
C27 N5 C26 115.1(6)
C26B N5 C27B 115.2(9)
C27 N5 C27B 6.2(7)
C26 N5 C27B 120.8(5)
C26B N5 Mn2 113.7(8)
C27 N5 Mn2 135.0(4)
C26 N5 Mn2 107.6(4)
C27B N5 Mn2 130.4(4)
C41 N6 C42D 111.9(4)
C41 N6 C42 118.5(5)
C42D N6 C42 7.0(7)
C41 N6 Mn3 108.2(2)
C42D N6 Mn3 136.6(4)
C42 N6 Mn3 131.2(5)
C51 N7 C55 117.4(3)
C51 N7 Mn1 125.0(2)
C55 N7 Mn1 116.4(2)
C56 N9 C60 118.1(3)
C56 N9 Mn2 117.1(2)
C60 N9 Mn2 124.0(2)
C5 C2 C4 113.4(3)
C5 C2 C3 113.0(3)
C4 C2 C3 113.0(3)
C5 C2 C1 105.8(3)
C4 C2 C1 105.9(3)
C3 C2 C1 104.8(3)
N1 C3 C2 115.3(2)
N2 C4 C2 116.1(3)
N3 C5 C2 116.1(3)
C7 C6 N1 125.4(3)
C7 C6 C11 119.8(3)
N1 C6 C11 114.8(2)
C6 C7 C8 121.7(3)
C9 C8 C7 118.4(3)
C8 C9 C10 120.6(3)
C9 C10 C11 122.3(3)
N4 C11 C10 125.9(3)
N4 C11 C6 117.2(2)
C10 C11 C6 116.9(3)
C17 C12 C13 118.4(3)
C17 C12 N4 122.1(3)
C13 C12 N4 119.6(3)
C14 C13 C12 119.5(3)
C14 C13 C18 120.5(3)
C12 C13 C18 120.1(3)
C15 C14 C13 122.5(3)
C16 C15 C14 116.9(3)
C16 C15 C19 121.3(3)
C14 C15 C19 121.7(3)
C15 C16 C17 122.4(3)
C12 C17 C16 120.2(3)
C12 C17 C20 121.3(3)
C16 C17 C20 118.5(3)
N2 C21 C22 123.1(6)
N2 C21 C26 116.6(6)
C22 C21 C26 120.0
C21 C22 C23 120.0
C22 C23 C24 120.0
C25 C24 C23 120.0
C24 C25 C26 120.0
C25 C26 C21 120.0
C25 C26 N5 123.9(6)
C21 C26 N5 115.7(6)
C22B C21B C26B 120.0
C22B C21B N2 124.6(8)
C26B C21B N2 114.7(8)
C23B C22B C21B 120.0
C22B C23B C24B 120.0
C25B C24B C23B 120.0
C26B C25B C24B 120.0
N5 C26B C25B 122.1(9)
N5 C26B C21B 117.3(9)
C25B C26B C21B 120.0
C28 C27 C32 120.0
C28 C27 N5 123.5(5)
C32 C27 N5 116.1(5)
C29 C28 C27 120.0
C29 C28 C33 119.3(7)
C27 C28 C33 118.9(7)
C30 C29 C28 120.0
C29 C30 C31 120.0
C29 C30 C34 118.5(6)
C31 C30 C34 121.5(6)
C30 C31 C32 120.0
C31 C32 C27 120.0
C31 C32 C35 118.3(5)
C27 C32 C35 121.7(5)
C28B C27B C32B 120.0
C28B C27B N5 117.4(6)
C32B C27B N5 122.5(6)
C27B C28B C29B 120.0
C27B C28B C33B 122.0(7)
C29B C28B C33B 115.7(7)
C28B C29B C30B 120.0
C31B C30B C29B 120.0
C31B C30B C34B 117.4(6)
C29B C30B C34B 122.4(6)
C30B C31B C32B 120.0
C31B C32B C27B 120.0
C31B C32B C35B 121.0(5)
C27B C32B C35B 119.0(5)
C37 C36 N3 125.3(3)
C37 C36 C41 119.4(3)
N3 C36 C41 115.3(3)
C36 C37 C38 120.5(4)
C39 C38 C37 119.4(4)
C38 C39 C40 120.7(4)
C41 C40 C39 121.4(4)
C40 C41 N6 124.5(3)
C40 C41 C36 118.2(3)
N6 C41 C36 117.2(3)
C43 C42 C47 120.0
C43 C42 N6 118.2(6)
C47 C42 N6 121.8(6)
C44 C43 C42 120.0
C44 C43 C48 114.7(8)
C42 C43 C48 122.7(8)
C43 C44 C45 120.0
C44 C45 C46 120.0
C44 C45 C49 122.8(6)
C46 C45 C49 117.2(6)
C47 C46 C45 120.0
C46 C47 C42 120.0
C46 C47 C50 120.2(6)
C42 C47 C50 119.8(6)
C43D C42D C47D 120.0
C43D C42D N6 123.4(5)
C47D C42D N6 116.6(5)
C42D C43D C44D 120.0
C42D C43D C48D 118.0(7)
C44D C43D C48D 120.4(6)
C45D C44D C43D 120.0
C46D C45D C44D 120.0
C46D C45D C49D 122.3(5)
C44D C45D C49D 117.6(5)
C45D C46D C47D 120.0
C46D C47D C42D 120.0
C46D C47D C50D 118.4(5)
C42D C47D C50D 121.5(5)
N7 C51 C52 122.8(3)
C51 C52 C53 118.4(4)
C54 C53 C52 119.8(3)
C55 C54 C53 118.2(3)
N7 C55 C54 123.4(3)
N9 C56 C57 122.9(3)
C58 C57 C56 118.9(4)
C59 C58 C57 118.6(4)
C58 C59 C60 120.8(4)
N9 C60 C59 120.7(4)
C61 N8 C65 120.0
C61 N8 Mn3 121.9(4)
C65 N8 Mn3 117.9(4)
N8 C61 C62 120.0
C61 C62 C63 120.0
C64 C63 C62 120.0
C65 C64 C63 120.0
C64 C65 N8 120.0
C61B N8B C65B 120.0
C61B N8B Mn3 125.0(5)
C65B N8B Mn3 114.4(6)
N8B C61B C62B 120.0
C61B C62B C63B 120.0
C62B C63B C64B 120.0
C65B C64B C63B 120.0
C64B C65B N8B 120.0

loop_
_geom_bond_atom_site_label_1
_geom_bond_atom_site_label_2
_geom_bond_distance
Mn1 N4 2.099(2)
Mn1 N1 2.124(2)
Mn1 N2 2.144(2)
Mn1 N7 2.214(2)
Mn1 Mn3 3.1045(11)
Mn1 Mn2 3.1365(9)
Mn2 N5 2.084(3)
Mn2 N2 2.119(2)
Mn2 N3 2.139(3)
Mn2 N9 2.213(3)
Mn2 Mn3 3.1371(10)
Mn3 N6 2.077(2)
Mn3 N3 2.124(2)
Mn3 N1 2.138(2)
Mn3 N8B 2.215(6)
Mn3 N8 2.248(4)
N1 C6 1.423(3)
N1 C3 1.476(4)
N2 C21 1.379(5)
N2 C4 1.478(4)
N2 C21B 1.531(11)
N3 C36 1.418(4)
N3 C5 1.482(4)
N4 C11 1.392(4)
N4 C12 1.441(4)
N5 C26B 1.325(10)
N5 C27 1.434(6)
N5 C26 1.500(6)
N5 C27B 1.503(6)
N6 C41 1.407(4)
N6 C42D 1.433(6)
N6 C42 1.470(6)
N7 C51 1.339(4)
N7 C55 1.350(4)
N9 C56 1.347(4)
N9 C60 1.351(4)
C1 C2 1.559(4)
C2 C5 1.522(4)
C2 C4 1.526(5)
C2 C3 1.546(4)
C6 C7 1.389(4)
C6 C11 1.429(4)
C7 C8 1.403(4)
C8 C9 1.381(5)
C9 C10 1.385(4)
C10 C11 1.401(4)
C12 C17 1.394(4)
C12 C13 1.405(4)
C13 C14 1.399(4)
C13 C18 1.502(5)
C14 C15 1.391(5)
C15 C16 1.376(4)
C15 C19 1.509(4)
C16 C17 1.398(4)
C17 C20 1.509(4)
C21 C22 1.3900
C21 C26 1.3900
C22 C23 1.3900
C23 C24 1.3900
C24 C25 1.3900
C25 C26 1.3900
C21B C22B 1.3900
C21B C26B 1.3900
C22B C23B 1.3900
C23B C24B 1.3900
C24B C25B 1.3900
C25B C26B 1.3900
C27 C28 1.3900
C27 C32 1.3900
C28 C29 1.3900
C28 C33 1.528(9)
C29 C30 1.3900
C30 C31 1.3900
C30 C34 1.528(9)
C31 C32 1.3900
C32 C35 1.517(9)
C27B C28B 1.3900
C27B C32B 1.3900
C28B C29B 1.3900
C28B C33B 1.533(9)
C29B C30B 1.3900
C30B C31B 1.3900
C30B C34B 1.560(9)
C31B C32B 1.3900
C32B C35B 1.512(8)
C36 C37 1.401(4)
C36 C41 1.424(5)
C37 C38 1.403(5)
C38 C39 1.371(6)
C39 C40 1.390(5)
C40 C41 1.389(4)
C42 C43 1.3900
C42 C47 1.3900
C43 C44 1.3900
C43 C48 1.550(10)
C44 C45 1.3900
C45 C46 1.3900
C45 C49 1.548(9)
C46 C47 1.3900
C47 C50 1.499(8)
C42D C43D 1.3900
C42D C47D 1.3900
C43D C44D 1.3900
C43D C48D 1.508(9)
C44D C45D 1.3900
C45D C46D 1.3900
C45D C49D 1.554(7)
C46D C47D 1.3900
C47D C50D 1.512(7)
C51 C52 1.373(5)
C52 C53 1.385(5)
C53 C54 1.370(5)
C54 C55 1.370(4)
C56 C57 1.378(4)
C57 C58 1.376(5)
C58 C59 1.362(6)
C59 C60 1.387(5)
N8 C61 1.3900
N8 C65 1.3900
C61 C62 1.3900
C62 C63 1.3900
C63 C64 1.3900
C64 C65 1.3900
N8B C61B 1.3900
N8B C65B 1.3900
C61B C62B 1.3900
C62B C63B 1.3900
C63B C64B 1.3900
C64B C65B 1.3900

loop_
_platon_squeeze_void_nr
_platon_squeeze_void_average_x
_platon_squeeze_void_average_y
_platon_squeeze_void_average_z
_platon_squeeze_void_volume
_platon_squeeze_void_count_electrons
_platon_squeeze_void_content
1 0.000 -0.016 0.000 727 191 ' '
2 1.000 -0.181 0.500 727 191 ' '
